data_7032419
loop_
_publ_author_name
'Yang, Jin'
'Li, Pinhua'
'Zhang, Yicheng'
'Wang, Lei'

_publ_section_title
;
 A new library of arsine, stibine-stabilized N-heterocyclic carbene
 palladium complexes: synthesis, structures and activities in C-C and C-N
 coupling reactions.
;
_journal_issue 37
_journal_name_full 'Dalton transactions (Cambridge, England : 2003)'
_journal_page_first 14114
_journal_page_last 14122
_journal_paper_doi 10.1039/c4dt01773k
_journal_volume 43
_journal_year 2014
_chemical_formula_moiety 'C45 H53 As Cl2 N2 Pd 0.5(CH2Cl2)'
_chemical_formula_sum 'C45.5 H54 As Cl3 N2 Pd'
_chemical_formula_weight 916.58
_chemical_name_systematic
; 
 ? 
;
_space_group_IT_number 14
_symmetry_cell_setting monoclinic
_symmetry_space_group_name_Hall '-P 2yn'
_symmetry_space_group_name_H-M 'P 1 21/n 1'
_atom_sites_solution_hydrogens geom
_atom_sites_solution_primary direct
_atom_sites_solution_secondary difmap
_audit_creation_method SHELXL-97
_cell_angle_alpha 90.00
_cell_angle_beta 93.220(6)
_cell_angle_gamma 90.00
_cell_formula_units_Z 4
_cell_length_a 10.684(4)
_cell_length_b 12.179(5)
_cell_length_c 35.633(13)
_cell_measurement_reflns_used 9906
_cell_measurement_temperature 296(2)
_cell_measurement_theta_max 28.0524
_cell_measurement_theta_min 2.3971
_cell_volume 4629(3)
_computing_cell_refinement 'Bruker SMART'
_computing_data_collection 'Bruker SMART APEX II'
_computing_data_reduction 'Bruker SAINT'
_computing_molecular_graphics 'Bruker SHELXTL'
_computing_publication_material 'Bruker SHELXTL'
_computing_structure_refinement 'SHELXL-97 (Sheldrick, 2008)'
_computing_structure_solution 'SHELXS-97 (Sheldrick, 2008)'
_diffrn_ambient_temperature 296(2)
_diffrn_measured_fraction_theta_full 0.993
_diffrn_measured_fraction_theta_max 0.993
_diffrn_measurement_device_type 'Bruker APEX II area detector'
_diffrn_measurement_method '\w scans'
_diffrn_radiation_monochromator graphite
_diffrn_radiation_source 'fine-focus sealed tube'
_diffrn_radiation_type MoK\a
_diffrn_radiation_wavelength 0.71073
_diffrn_reflns_av_R_equivalents 0.0300
_diffrn_reflns_av_sigmaI/netI 0.0342
_diffrn_reflns_limit_h_max 9
_diffrn_reflns_limit_h_min -12
_diffrn_reflns_limit_k_max 13
_diffrn_reflns_limit_k_min -14
_diffrn_reflns_limit_l_max 42
_diffrn_reflns_limit_l_min -41
_diffrn_reflns_number 22942
_diffrn_reflns_theta_full 25.00
_diffrn_reflns_theta_max 25.00
_diffrn_reflns_theta_min 2.50
_exptl_absorpt_coefficient_mu 1.314
_exptl_absorpt_correction_T_max 0.8074
_exptl_absorpt_correction_T_min 0.7520
_exptl_absorpt_correction_type multi-scan
_exptl_absorpt_process_details SADABS
_exptl_crystal_colour yellow
_exptl_crystal_density_diffrn 1.315
_exptl_crystal_density_method 'not measured'
_exptl_crystal_description block
_exptl_crystal_F_000 1884
_exptl_crystal_size_max 0.23
_exptl_crystal_size_mid 0.20
_exptl_crystal_size_min 0.17
_platon_squeeze_details
;
During the refinement, the CH2Cl2 molecule is
seriously disordered. During the final refinement,
the contribution of the solvent molecules to the crystal
structure is treated by using the Platon/SQUEEZE procedure.
Check using platon shows that there are 605.5\%A^3^ volumes
in the unit cell (approximately 98 electrons,
i.e. ca. 2 CH2Cl2 molecules based on the solvents
we have used and each host molecule was
distributed 0.5 CH2Cl2 molecule). So the suitable formula
should be C~45~H~53~As~1~Cl~2~N~2~Pd~1~.(CH2Cl2)~0.5~. Some related items
have been corrected in the cif file.
;
_refine_diff_density_max 0.458
_refine_diff_density_min -0.849
_refine_diff_density_rms 0.060
_refine_ls_extinction_method none
_refine_ls_goodness_of_fit_ref 1.082
_refine_ls_hydrogen_treatment constr
_refine_ls_matrix_type full
_refine_ls_number_parameters 468
_refine_ls_number_reflns 8110
_refine_ls_number_restraints 0
_refine_ls_restrained_S_all 1.082
_refine_ls_R_factor_all 0.0419
_refine_ls_R_factor_gt 0.0348
_refine_ls_shift/su_max 0.002
_refine_ls_shift/su_mean 0.000
_refine_ls_structure_factor_coef Fsqd
_refine_ls_weighting_details 'calc w=1/[\s^2^(Fo^2^)+(0.0218P)^2^+4.4483P] where P=(Fo^2^+2Fc^2^)/3'
_refine_ls_weighting_scheme calc
_refine_ls_wR_factor_gt 0.0730
_refine_ls_wR_factor_ref 0.0751
_reflns_number_gt 7035
_reflns_number_total 8110
_reflns_threshold_expression >2sigma(I)
_cod_duplicate_entry 7032044
_cod_data_source_file c4dt01773k2.cif
_cod_data_source_block 2c
_cod_depositor_comments
;
The following automatic conversions were performed:

'_exptl_absorpt_correction_type' value 'Multi-scan' changed to
'multi-scan' according to
/usr/data/users/saulius/crontab/automatic-downloads/current/RSC/lib/dictionaries/cif_core.dic
dictionary named 'cif_core.dic' version 2.4.2 from 2011-04-26.

Automatic conversion script
Id: cif_fix_values 2281 2013-09-26 08:29:07Z andrius 
;
_cod_original_sg_symbol_Hall '-P 2ybn'
_cod_original_sg_symbol_H-M P21/n
_cod_original_formula_sum 'C45.50 H54 As Cl3 N2 Pd'
_cod_database_code 7032419

loop_
_symmetry_equiv_pos_as_xyz
'x, y, z'
'-x+1/2, y+1/2, -z+1/2'
'-x, -y, -z'
'x-1/2, -y-1/2, z-1/2'

loop_
_atom_site_label
_atom_site_type_symbol
_atom_site_fract_x
_atom_site_fract_y
_atom_site_fract_z
_atom_site_U_iso_or_equiv
_atom_site_adp_type
_atom_site_occupancy
_atom_site_symmetry_multiplicity
_atom_site_calc_flag
_atom_site_refinement_flags
Pd1 Pd 0.631567(19) 0.504000(17) 0.855637(6) 0.02732(7) Uani 1 1 d .
N1 N 0.5575(2) 0.65190(18) 0.78927(6) 0.0308(5) Uani 1 1 d .
N2 N 0.5225(2) 0.72718(18) 0.84334(6) 0.0292(5) Uani 1 1 d .
Cl1 Cl 0.82428(7) 0.54642(7) 0.83345(2) 0.04430(19) Uani 1 1 d .
Cl2 Cl 0.43911(7) 0.46089(7) 0.87822(3) 0.0489(2) Uani 1 1 d .
As1 As 0.72507(3) 0.35869(2) 0.896530(8) 0.03020(8) Uani 1 1 d .
C1 C 0.5617(2) 0.6350(2) 0.82685(7) 0.0272(6) Uani 1 1 d .
C2 C 0.5079(4) 0.7613(3) 0.77871(9) 0.0521(9) Uani 1 1 d .
H2A H 0.4254 0.7558 0.7660 0.062 Uiso 1 1 calc R
H2B H 0.5636 0.7994 0.7625 0.062 Uiso 1 1 calc R
C3 C 0.5021(3) 0.8190(2) 0.81639(8) 0.0401(7) Uani 1 1 d .
H3A H 0.5673 0.8741 0.8197 0.048 Uiso 1 1 calc R
H3B H 0.4211 0.8533 0.8190 0.048 Uiso 1 1 calc R
C4 C 0.5739(3) 0.5687(2) 0.76087(7) 0.0323(6) Uani 1 1 d .
C5 C 0.4786(3) 0.4897(3) 0.75414(8) 0.0416(7) Uani 1 1 d .
C6 C 0.4959(4) 0.4123(3) 0.72568(9) 0.0533(9) Uani 1 1 d .
H6 H 0.4357 0.3581 0.7209 0.064 Uiso 1 1 calc R
C7 C 0.6004(4) 0.4151(3) 0.70461(9) 0.0597(10) Uani 1 1 d .
H7 H 0.6109 0.3622 0.6862 0.072 Uiso 1 1 calc R
C8 C 0.6889(4) 0.4957(3) 0.71077(9) 0.0525(9) Uani 1 1 d .
H8 H 0.7574 0.4977 0.6958 0.063 Uiso 1 1 calc R
C9 C 0.6795(3) 0.5752(3) 0.73895(8) 0.0384(7) Uani 1 1 d .
C10 C 0.3571(3) 0.4879(3) 0.77451(11) 0.0582(10) Uani 1 1 d .
H10 H 0.3694 0.5324 0.7973 0.070 Uiso 1 1 calc R
C11 C 0.3177(5) 0.3730(4) 0.78611(14) 0.0915(16) Uani 1 1 d .
H11A H 0.2981 0.3297 0.7641 0.137 Uiso 1 1 calc R
H11B H 0.2451 0.3780 0.8007 0.137 Uiso 1 1 calc R
H11C H 0.3850 0.3391 0.8009 0.137 Uiso 1 1 calc R
C12 C 0.2524(5) 0.5409(6) 0.74940(19) 0.124(2) Uani 1 1 d .
H12A H 0.2740 0.6157 0.7444 0.187 Uiso 1 1 calc R
H12B H 0.1753 0.5388 0.7620 0.187 Uiso 1 1 calc R
H12C H 0.2424 0.5012 0.7262 0.187 Uiso 1 1 calc R
C13 C 0.7782(3) 0.6644(3) 0.74394(9) 0.0450(8) Uani 1 1 d .
H13 H 0.7688 0.6990 0.7685 0.054 Uiso 1 1 calc R
C14 C 0.7587(4) 0.7541(3) 0.71338(10) 0.0610(10) Uani 1 1 d .
H14A H 0.7737 0.7234 0.6892 0.091 Uiso 1 1 calc R
H14B H 0.8160 0.8135 0.7187 0.091 Uiso 1 1 calc R
H14C H 0.6742 0.7810 0.7133 0.091 Uiso 1 1 calc R
C15 C 0.9125(3) 0.6180(3) 0.74353(11) 0.0630(10) Uani 1 1 d .
H15A H 0.9220 0.5586 0.7612 0.095 Uiso 1 1 calc R
H15B H 0.9717 0.6748 0.7504 0.095 Uiso 1 1 calc R
H15C H 0.9274 0.5916 0.7188 0.095 Uiso 1 1 calc R
C16 C 0.5055(3) 0.7423(2) 0.88306(7) 0.0277(6) Uani 1 1 d .
C17 C 0.3824(3) 0.7397(2) 0.89526(8) 0.0342(7) Uani 1 1 d .
C18 C 0.3674(3) 0.7512(3) 0.93369(9) 0.0420(8) Uani 1 1 d .
H18 H 0.2873 0.7496 0.9426 0.050 Uiso 1 1 calc R
C19 C 0.4702(3) 0.7651(3) 0.95886(9) 0.0476(8) Uani 1 1 d .
H19 H 0.4586 0.7701 0.9845 0.057 Uiso 1 1 calc R
C20 C 0.5894(3) 0.7715(3) 0.94608(8) 0.0437(8) Uani 1 1 d .
H20 H 0.6571 0.7832 0.9632 0.052 Uiso 1 1 calc R
C21 C 0.6104(3) 0.7607(2) 0.90782(8) 0.0325(6) Uani 1 1 d .
C22 C 0.2658(3) 0.7306(3) 0.86834(9) 0.0459(8) Uani 1 1 d .
H22 H 0.2940 0.7142 0.8432 0.055 Uiso 1 1 calc R
C23 C 0.1763(3) 0.6393(3) 0.87895(14) 0.0705(12) Uani 1 1 d .
H23A H 0.2216 0.5714 0.8818 0.106 Uiso 1 1 calc R
H23B H 0.1110 0.6314 0.8595 0.106 Uiso 1 1 calc R
H23C H 0.1399 0.6576 0.9022 0.106 Uiso 1 1 calc R
C24 C 0.1948(4) 0.8409(3) 0.86613(12) 0.0681(11) Uani 1 1 d .
H24A H 0.1694 0.8605 0.8907 0.102 Uiso 1 1 calc R
H24B H 0.1220 0.8338 0.8492 0.102 Uiso 1 1 calc R
H24C H 0.2487 0.8969 0.8571 0.102 Uiso 1 1 calc R
C25 C 0.7433(3) 0.7758(3) 0.89450(9) 0.0410(7) Uani 1 1 d .
H25 H 0.7443 0.7481 0.8687 0.049 Uiso 1 1 calc R
C26 C 0.8429(3) 0.7125(3) 0.91865(11) 0.0620(10) Uani 1 1 d .
H26A H 0.8440 0.7386 0.9441 0.093 Uiso 1 1 calc R
H26B H 0.9238 0.7236 0.9088 0.093 Uiso 1 1 calc R
H26C H 0.8230 0.6356 0.9181 0.093 Uiso 1 1 calc R
C27 C 0.7774(3) 0.8989(3) 0.89398(11) 0.0581(10) Uani 1 1 d .
H27A H 0.7755 0.9282 0.9190 0.087 Uiso 1 1 calc R
H27B H 0.7180 0.9374 0.8776 0.087 Uiso 1 1 calc R
H27C H 0.8599 0.9076 0.8851 0.087 Uiso 1 1 calc R
C28 C 0.6223(3) 0.2278(2) 0.90235(8) 0.0354(7) Uani 1 1 d .
C29 C 0.5430(3) 0.1929(3) 0.87301(10) 0.0438(8) Uani 1 1 d .
H29 H 0.5382 0.2321 0.8506 0.053 Uiso 1 1 calc R
C30 C 0.4698(3) 0.0992(3) 0.87664(12) 0.0576(10) Uani 1 1 d .
H30 H 0.4178 0.0752 0.8565 0.069 Uiso 1 1 calc R
C31 C 0.4740(4) 0.0424(3) 0.90974(13) 0.0664(11) Uani 1 1 d .
H31 H 0.4240 -0.0195 0.9121 0.080 Uiso 1 1 calc R
C32 C 0.5522(4) 0.0765(3) 0.93966(12) 0.0640(11) Uani 1 1 d .
H32 H 0.5553 0.0374 0.9621 0.077 Uiso 1 1 calc R
C33 C 0.6265(4) 0.1695(3) 0.93616(10) 0.0499(9) Uani 1 1 d .
H33 H 0.6789 0.1927 0.9563 0.060 Uiso 1 1 calc R
C34 C 0.8881(3) 0.2964(2) 0.88608(8) 0.0348(7) Uani 1 1 d .
C35 C 0.9001(3) 0.1868(3) 0.87618(10) 0.0500(9) Uani 1 1 d .
H35 H 0.8313 0.1400 0.8765 0.060 Uiso 1 1 calc R
C36 C 1.0152(4) 0.1468(3) 0.86568(13) 0.0744(13) Uani 1 1 d .
H36 H 1.0227 0.0739 0.8584 0.089 Uiso 1 1 calc R
C37 C 1.1180(4) 0.2150(4) 0.86601(14) 0.0788(13) Uani 1 1 d .
H37 H 1.1947 0.1879 0.8590 0.095 Uiso 1 1 calc R
C38 C 1.1077(3) 0.3228(3) 0.87660(12) 0.0658(11) Uani 1 1 d .
H38 H 1.1778 0.3681 0.8773 0.079 Uiso 1 1 calc R
C39 C 0.9932(3) 0.3643(3) 0.88618(10) 0.0483(8) Uani 1 1 d .
H39 H 0.9864 0.4379 0.8927 0.058 Uiso 1 1 calc R
C40 C 0.7511(3) 0.4107(2) 0.94827(8) 0.0378(7) Uani 1 1 d .
C41 C 0.8544(4) 0.3797(3) 0.97126(10) 0.0564(9) Uani 1 1 d .
H41 H 0.9145 0.3330 0.9622 0.068 Uiso 1 1 calc R
C42 C 0.8676(4) 0.4193(4) 1.00819(11) 0.0727(12) Uani 1 1 d .
H42 H 0.9360 0.3978 1.0238 0.087 Uiso 1 1 calc R
C43 C 0.7802(5) 0.4894(4) 1.02145(11) 0.0730(13) Uani 1 1 d .
H43 H 0.7904 0.5165 1.0458 0.088 Uiso 1 1 calc R
C44 C 0.6782(5) 0.5198(3) 0.99900(11) 0.0701(12) Uani 1 1 d .
H44 H 0.6189 0.5669 1.0083 0.084 Uiso 1 1 calc R
C45 C 0.6620(4) 0.4807(3) 0.96203(9) 0.0525(9) Uani 1 1 d .
H45 H 0.5923 0.5015 0.9469 0.063 Uiso 1 1 calc R

loop_
_atom_site_aniso_label
_atom_site_aniso_U_11
_atom_site_aniso_U_22
_atom_site_aniso_U_33
_atom_site_aniso_U_23
_atom_site_aniso_U_13
_atom_site_aniso_U_12
Pd1 0.02820(12) 0.02661(11) 0.02736(11) 0.00083(9) 0.00357(8) 0.00108(9)
N1 0.0357(13) 0.0324(12) 0.0244(11) 0.0001(10) 0.0034(10) 0.0071(11)
N2 0.0381(13) 0.0269(12) 0.0232(11) 0.0000(9) 0.0079(10) 0.0057(10)
Cl1 0.0341(4) 0.0544(5) 0.0455(4) 0.0136(4) 0.0115(3) 0.0043(4)
Cl2 0.0333(4) 0.0450(4) 0.0695(5) 0.0101(4) 0.0132(4) -0.0005(3)
As1 0.03108(16) 0.02806(15) 0.03169(15) 0.00409(12) 0.00383(12) -0.00029(12)
C1 0.0234(14) 0.0333(15) 0.0250(13) -0.0016(11) 0.0030(11) -0.0040(12)
C2 0.076(3) 0.048(2) 0.0327(17) 0.0065(15) 0.0061(17) 0.0260(18)
C3 0.057(2) 0.0309(15) 0.0334(16) 0.0060(13) 0.0093(15) 0.0089(14)
C4 0.0380(17) 0.0358(16) 0.0226(13) -0.0021(12) -0.0024(12) 0.0074(13)
C5 0.0426(18) 0.0464(18) 0.0348(16) -0.0051(14) -0.0063(14) 0.0023(15)
C6 0.069(2) 0.051(2) 0.0389(18) -0.0106(16) -0.0070(18) -0.0055(18)
C7 0.085(3) 0.057(2) 0.0369(18) -0.0170(17) 0.0028(19) 0.010(2)
C8 0.061(2) 0.063(2) 0.0337(17) -0.0084(17) 0.0122(16) 0.009(2)
C9 0.0439(18) 0.0468(18) 0.0246(14) -0.0003(13) 0.0028(13) 0.0094(15)
C10 0.042(2) 0.068(2) 0.065(2) -0.0129(19) 0.0039(18) -0.0096(18)
C11 0.089(3) 0.092(3) 0.096(4) -0.016(3) 0.026(3) -0.042(3)
C12 0.052(3) 0.154(6) 0.165(6) 0.022(5) -0.011(3) 0.023(3)
C13 0.0465(19) 0.057(2) 0.0322(16) 0.0016(15) 0.0109(15) -0.0015(16)
C14 0.070(3) 0.071(3) 0.042(2) 0.0111(18) 0.0123(19) -0.006(2)
C15 0.047(2) 0.084(3) 0.060(2) 0.004(2) 0.0156(19) 0.002(2)
C16 0.0361(16) 0.0214(13) 0.0265(14) -0.0002(11) 0.0087(12) 0.0005(12)
C17 0.0373(17) 0.0290(15) 0.0370(16) -0.0017(12) 0.0086(13) -0.0021(13)
C18 0.0424(18) 0.0441(18) 0.0416(18) -0.0019(14) 0.0208(15) -0.0023(15)
C19 0.064(2) 0.053(2) 0.0278(16) -0.0039(14) 0.0168(16) -0.0013(17)
C20 0.052(2) 0.0502(19) 0.0287(15) -0.0052(14) 0.0025(15) 0.0015(16)
C21 0.0385(17) 0.0293(15) 0.0302(15) -0.0014(12) 0.0071(13) -0.0001(13)
C22 0.0344(17) 0.060(2) 0.0439(18) -0.0080(16) 0.0069(15) -0.0006(16)
C23 0.038(2) 0.063(2) 0.110(3) -0.006(2) 0.008(2) -0.0048(19)
C24 0.056(2) 0.073(3) 0.074(3) 0.013(2) -0.005(2) 0.014(2)
C25 0.0356(17) 0.0456(18) 0.0427(17) -0.0062(15) 0.0091(14) -0.0047(14)
C26 0.039(2) 0.075(3) 0.072(3) -0.003(2) 0.0000(18) 0.0048(19)
C27 0.050(2) 0.055(2) 0.071(2) -0.0028(19) 0.0211(19) -0.0106(18)
C28 0.0349(16) 0.0308(15) 0.0416(17) 0.0000(13) 0.0127(14) 0.0001(13)
C29 0.0393(18) 0.0366(17) 0.056(2) -0.0023(15) 0.0053(16) -0.0011(14)
C30 0.045(2) 0.043(2) 0.084(3) -0.015(2) 0.000(2) -0.0042(17)
C31 0.065(3) 0.039(2) 0.098(3) -0.003(2) 0.029(2) -0.0162(19)
C32 0.087(3) 0.043(2) 0.065(2) 0.0101(18) 0.028(2) -0.011(2)
C33 0.065(2) 0.0385(18) 0.0474(19) 0.0043(15) 0.0142(17) -0.0051(16)
C34 0.0309(16) 0.0376(16) 0.0361(16) 0.0044(13) 0.0023(13) 0.0043(13)
C35 0.0405(19) 0.0404(18) 0.069(2) -0.0042(17) 0.0052(17) 0.0027(15)
C36 0.059(3) 0.054(2) 0.112(4) -0.018(2) 0.014(2) 0.014(2)
C37 0.043(2) 0.074(3) 0.122(4) -0.008(3) 0.025(2) 0.015(2)
C38 0.036(2) 0.071(3) 0.092(3) 0.004(2) 0.013(2) -0.0021(19)
C39 0.0422(19) 0.0412(18) 0.062(2) 0.0064(16) 0.0039(17) -0.0001(15)
C40 0.0448(18) 0.0340(16) 0.0345(16) 0.0057(13) 0.0029(14) -0.0068(14)
C41 0.056(2) 0.067(2) 0.046(2) 0.0066(18) -0.0030(17) 0.0020(19)
C42 0.077(3) 0.096(3) 0.043(2) 0.007(2) -0.014(2) -0.014(3)
C43 0.108(4) 0.074(3) 0.037(2) -0.009(2) 0.002(2) -0.023(3)
C44 0.102(4) 0.062(3) 0.048(2) -0.0058(19) 0.019(2) 0.008(2)
C45 0.066(2) 0.052(2) 0.0400(18) 0.0020(16) 0.0065(17) 0.0098(18)

loop_
_atom_type_symbol
_atom_type_description
_atom_type_scat_dispersion_real
_atom_type_scat_dispersion_imag
_atom_type_scat_source
C C 0.0033 0.0016 'International Tables Vol C Tables 4.2.6.8 and 6.1.1.4'
H H 0.0000 0.0000 'International Tables Vol C Tables 4.2.6.8 and 6.1.1.4'
N N 0.0061 0.0033 'International Tables Vol C Tables 4.2.6.8 and 6.1.1.4'
Cl Cl 0.1484 0.1585 'International Tables Vol C Tables 4.2.6.8 and 6.1.1.4'
Pd Pd -0.9988 1.0072 'International Tables Vol C Tables 4.2.6.8 and 6.1.1.4'
As As 0.0499 2.0058 'International Tables Vol C Tables 4.2.6.8 and 6.1.1.4'

loop_
_geom_angle_atom_site_label_1
_geom_angle_atom_site_label_2
_geom_angle_atom_site_label_3
_geom_angle
C1 Pd1 Cl1 87.72(8)
C1 Pd1 Cl2 92.63(8)
Cl1 Pd1 Cl2 179.61(3)
C1 Pd1 As1 173.44(8)
Cl1 Pd1 As1 91.35(3)
Cl2 Pd1 As1 88.29(3)
C1 N1 C4 125.9(2)
C1 N1 C2 112.4(2)
C4 N1 C2 120.6(2)
C1 N2 C16 126.3(2)
C1 N2 C3 112.6(2)
C16 N2 C3 121.0(2)
C28 As1 C40 102.44(12)
C28 As1 C34 102.47(12)
C40 As1 C34 102.97(13)
C28 As1 Pd1 115.88(9)
C40 As1 Pd1 110.85(9)
C34 As1 Pd1 120.09(9)
N2 C1 N1 108.2(2)
N2 C1 Pd1 123.61(18)
N1 C1 Pd1 127.91(19)
N1 C2 C3 103.0(2)
N2 C3 C2 102.2(2)
C9 C4 C5 122.4(3)
C9 C4 N1 118.7(3)
C5 C4 N1 118.7(3)
C6 C5 C4 117.2(3)
C6 C5 C10 119.0(3)
C4 C5 C10 123.7(3)
C7 C6 C5 121.3(3)
C8 C7 C6 120.1(3)
C7 C8 C9 122.1(3)
C8 C9 C4 116.8(3)
C8 C9 C13 120.0(3)
C4 C9 C13 123.2(3)
C5 C10 C11 113.5(3)
C5 C10 C12 109.2(4)
C11 C10 C12 109.9(4)
C9 C13 C15 112.1(3)
C9 C13 C14 111.0(3)
C15 C13 C14 109.9(3)
C21 C16 C17 122.3(2)
C21 C16 N2 119.7(2)
C17 C16 N2 118.0(2)
C18 C17 C16 117.5(3)
C18 C17 C22 119.2(3)
C16 C17 C22 123.2(3)
C19 C18 C17 121.1(3)
C20 C19 C18 120.3(3)
C19 C20 C21 121.2(3)
C20 C21 C16 117.5(3)
C20 C21 C25 119.5(3)
C16 C21 C25 123.0(2)
C23 C22 C17 113.3(3)
C23 C22 C24 109.4(3)
C17 C22 C24 110.4(3)
C21 C25 C26 113.0(3)
C21 C25 C27 110.1(3)
C26 C25 C27 109.7(3)
C29 C28 C33 119.1(3)
C29 C28 As1 119.9(2)
C33 C28 As1 121.0(2)
C28 C29 C30 120.5(3)
C31 C30 C29 120.2(4)
C30 C31 C32 120.2(3)
C31 C32 C33 119.9(4)
C32 C33 C28 120.0(4)
C35 C34 C39 119.0(3)
C35 C34 As1 121.1(2)
C39 C34 As1 119.7(2)
C34 C35 C36 119.9(3)
C37 C36 C35 120.2(4)
C38 C37 C36 120.2(4)
C37 C38 C39 120.2(4)
C38 C39 C34 120.4(3)
C45 C40 C41 119.8(3)
C45 C40 As1 117.9(2)
C41 C40 As1 122.3(3)
C40 C41 C42 119.7(4)
C43 C42 C41 120.3(4)
C44 C43 C42 120.3(4)
C43 C44 C45 120.7(4)
C40 C45 C44 119.3(4)

loop_
_geom_bond_atom_site_label_1
_geom_bond_atom_site_label_2
_geom_bond_distance
Pd1 C1 2.017(3)
Pd1 Cl1 2.3052(11)
Pd1 Cl2 2.3101(11)
Pd1 As1 2.4676(7)
N1 C1 1.353(3)
N1 C4 1.450(3)
N1 C2 1.474(4)
N2 C1 1.345(3)
N2 C16 1.448(3)
N2 C3 1.482(3)
As1 C28 1.953(3)
As1 C40 1.954(3)
As1 C34 1.955(3)
C2 C3 1.520(4)
C4 C9 1.409(4)
C4 C5 1.412(4)
C5 C6 1.404(4)
C5 C10 1.522(5)
C6 C7 1.381(5)
C7 C8 1.372(5)
C8 C9 1.402(4)
C9 C13 1.518(5)
C10 C11 1.524(6)
C10 C12 1.535(6)
C13 C15 1.543(5)
C13 C14 1.548(5)
C16 C21 1.404(4)
C16 C17 1.409(4)
C17 C18 1.395(4)
C17 C22 1.533(4)
C18 C19 1.389(5)
C19 C20 1.378(5)
C20 C21 1.400(4)
C21 C25 1.534(4)
C22 C23 1.529(5)
C22 C24 1.542(5)
C25 C26 1.538(5)
C25 C27 1.542(5)
C28 C29 1.376(4)
C28 C33 1.397(4)
C29 C30 1.393(5)
C30 C31 1.366(6)
C31 C32 1.381(6)
C32 C33 1.392(5)
C34 C35 1.389(4)
C34 C39 1.394(4)
C35 C36 1.393(5)
C36 C37 1.375(6)
C37 C38 1.373(6)
C38 C39 1.383(5)
C40 C45 1.388(5)
C40 C41 1.389(5)
C41 C42 1.401(5)
C42 C43 1.369(6)
C43 C44 1.367(6)
C44 C45 1.402(5)

loop_
_platon_squeeze_void_nr
_platon_squeeze_void_average_x
_platon_squeeze_void_average_y
_platon_squeeze_void_average_z
_platon_squeeze_void_volume
_platon_squeeze_void_count_electrons
_platon_squeeze_void_content
1 0.000 0.000 0.000 286 49 ' '
2 0.021 0.400 0.797 8 0 ' '
3 0.500 0.500 0.500 286 49 ' '
4 0.479 0.900 0.703 8 0 ' '
5 0.521 0.100 0.297 8 0 ' '
6 0.979 0.600 0.203 8 0 ' '
